data_1567736
loop_
_publ_author_name
'Balashova, Elena'
'Levin, Aleksandr A.'
'Davydov, Valery'
'Smirnov, Alexander'
'Starukhin, Anatoly'
'Pavlov, Sergey'
'Krichevtsov, Boris'
'Zolotarev, Andrey'
'Zhang, Hongjun'
'Li, Fangzhe'
'Ke, Hua'

_publ_section_title
;
 Croconic Acid Doped Glycine Single Crystals: Growth, Crystal Structure,
 UV-Vis, FTIR, Raman and Photoluminescence Spectroscopy
;
_journal_issue 10
_journal_name_full Crystals
_journal_page_first 1342
_journal_paper_doi 10.3390/cryst12101342
_journal_volume 12
_journal_year 2022
_chemical_formula_moiety 'C2 H5 N O2'
_chemical_formula_sum 'C2 H5 N O2'
_chemical_formula_weight 75.07
_space_group_crystal_system monoclinic
_space_group_IT_number 14
_space_group_name_Hall '-P 2yn'
_space_group_name_H-M_alt 'P 1 21/n 1'
_atom_sites_solution_hydrogens geom
_atom_sites_solution_primary iterative
_audit_creation_date 2022-08-01
_audit_creation_method
;
Olex2 1.2
(compiled 2018.05.29 svn.r3508 for OlexSys, GUI svn.r5506)
;
_cell_angle_alpha 90
_cell_angle_beta 111.714(3)
_cell_angle_gamma 90
_cell_formula_units_Z 4
_cell_length_a 5.1004(5)
_cell_length_b 11.9664(9)
_cell_length_c 5.4570(5)
_cell_measurement_reflns_used 1734
_cell_measurement_temperature 298.0
_cell_measurement_theta_max 26.28
_cell_measurement_theta_min 4.37
_cell_volume 309.43(5)
_computing_molecular_graphics 'Olex2 (Dolomanov et al., 2009)'
_computing_publication_material 'Olex2 (Dolomanov et al., 2009)'
_computing_structure_refinement 'ShelXL (Sheldrick, 2015)'
_computing_structure_solution 'olex2.solve (Bourhis et al., 2015)'
_diffrn_ambient_temperature 298.0
_diffrn_measured_fraction_theta_full 0.995
_diffrn_measured_fraction_theta_max 0.994
_diffrn_measurement_device_type 'Bruker APEX-II CCD'
_diffrn_measurement_method '\f and \w scans'
_diffrn_radiation_type MoK\a
_diffrn_radiation_wavelength 0.71073
_diffrn_reflns_av_R_equivalents 0.0256
_diffrn_reflns_av_unetI/netI 0.0185
_diffrn_reflns_Laue_measured_fraction_full 0.995
_diffrn_reflns_Laue_measured_fraction_max 0.994
_diffrn_reflns_limit_h_max 6
_diffrn_reflns_limit_h_min -6
_diffrn_reflns_limit_k_max 14
_diffrn_reflns_limit_k_min -14
_diffrn_reflns_limit_l_max 6
_diffrn_reflns_limit_l_min -6
_diffrn_reflns_number 3240
_diffrn_reflns_point_group_measured_fraction_full 0.995
_diffrn_reflns_point_group_measured_fraction_max 0.994
_diffrn_reflns_theta_full 25.242
_diffrn_reflns_theta_max 26.353
_diffrn_reflns_theta_min 3.405
_diffrn_standards_number 0
_exptl_absorpt_coefficient_mu 0.143
_exptl_absorpt_correction_T_max 0.0276
_exptl_absorpt_correction_T_min 0.0117
_exptl_absorpt_correction_type multi-scan
_exptl_absorpt_process_details
'SADABS-2016/2 (Bruker,2016/2) was used for absorption correction. wR2(int) was 0.0669 before and 0.0432 after correction. The Ratio of minimum to maximum transmission is 0.4239. The \l/2 correction factor is Not present.'
_exptl_crystal_colour colourless
_exptl_crystal_density_diffrn 1.611
_exptl_crystal_description block
_exptl_crystal_F_000 160
_exptl_crystal_size_max 0.2
_exptl_crystal_size_mid 0.15
_exptl_crystal_size_min 0.1
_refine_diff_density_max 0.186
_refine_diff_density_min -0.192
_refine_diff_density_rms 0.045
_refine_ls_extinction_method none
_refine_ls_goodness_of_fit_ref 1.158
_refine_ls_hydrogen_treatment constr
_refine_ls_matrix_type full
_refine_ls_number_parameters 47
_refine_ls_number_reflns 629
_refine_ls_number_restraints 0
_refine_ls_restrained_S_all 1.158
_refine_ls_R_factor_all 0.0416
_refine_ls_R_factor_gt 0.0345
_refine_ls_shift/su_max 0.000
_refine_ls_shift/su_mean 0.000
_refine_ls_structure_factor_coef Fsqd
_refine_ls_weighting_details 'w=1/[\s^2^(Fo^2^)+(0.0596P)^2^+0.0816P] where P=(Fo^2^+2Fc^2^)/3'
_refine_ls_weighting_scheme calc
_refine_ls_wR_factor_gt 0.1109
_refine_ls_wR_factor_ref 0.1173
_reflns_Friedel_coverage 0.000
_reflns_number_gt 538
_reflns_number_total 629
_reflns_threshold_expression 'I > 2\s(I)'
_cod_data_source_file alpha_GlyCA.cif
_cod_data_source_block a_GlyCA
_cod_database_code 1567736
_shelx_shelxl_version_number 2018/3
_shelx_space_group_comment
;
The symmetry employed for this shelxl refinement is uniquely defined
by the following loop, which should always be used as a source of
symmetry information in preference to the above space-group names.
They are only intended as comments.
;
_olex2_refinement_description
;
1. Fixed Uiso
 At 1.2 times of:
  All C(H,H) groups, All N(H,H,H) groups
2.a Secondary CH2 refined with riding coordinates:
 C2(H2A,H2B)
2.b Idealised Me refined as rotating group:
 N1(H1A,H1B,H1C)
;
_olex2_submission_special_instructions 'No special instructions were received'

loop_
_space_group_symop_operation_xyz
'x, y, z'
'-x+1/2, y+1/2, -z+1/2'
'-x, -y, -z'
'x-1/2, -y-1/2, z-1/2'

loop_
_atom_site_label
_atom_site_type_symbol
_atom_site_fract_x
_atom_site_fract_y
_atom_site_fract_z
_atom_site_U_iso_or_equiv
_atom_site_adp_type
_atom_site_occupancy
_atom_site_site_symmetry_order
_atom_site_calc_flag
_atom_site_refinement_flags_posn
_atom_site_refinement_flags_adp
_atom_site_refinement_flags_occupancy
_atom_site_disorder_assembly
_atom_site_disorder_group
O2 O 0.8055(2) 0.59427(10) 0.7354(2) 0.0414(4) Uani 1 1 d . . . . .
O1 O 0.3527(3) 0.64165(11) 0.6069(2) 0.0451(4) Uani 1 1 d . . . . .
N1 N 0.8011(3) 0.59006(12) 0.2408(3) 0.0378(4) Uani 1 1 d . . . . .
H1A H 0.784734 0.601266 0.074582 0.045 Uiso 1 1 calc GR . . . .
H1B H 0.797624 0.517053 0.270623 0.045 Uiso 1 1 calc GR . . . .
H1C H 0.963542 0.618735 0.349386 0.045 Uiso 1 1 calc GR . . . .
C1 C 0.5758(3) 0.62490(13) 0.5670(3) 0.0333(4) Uani 1 1 d . . . . .
C2 C 0.5646(4) 0.64497(14) 0.2871(3) 0.0356(4) Uani 1 1 d . . . . .
H2A H 0.387612 0.616506 0.161973 0.043 Uiso 1 1 calc R . . . .
H2B H 0.570927 0.724687 0.257577 0.043 Uiso 1 1 calc R . . . .

loop_
_atom_site_aniso_label
_atom_site_aniso_U_11
_atom_site_aniso_U_22
_atom_site_aniso_U_33
_atom_site_aniso_U_23
_atom_site_aniso_U_13
_atom_site_aniso_U_12
O2 0.0416(8) 0.0528(8) 0.0314(7) 0.0037(5) 0.0152(6) 0.0060(5)
O1 0.0382(7) 0.0617(9) 0.0409(7) -0.0038(6) 0.0210(6) 0.0007(6)
N1 0.0386(8) 0.0472(8) 0.0293(7) 0.0018(6) 0.0147(6) 0.0041(6)
C1 0.0376(9) 0.0312(8) 0.0334(9) -0.0023(6) 0.0157(7) -0.0033(6)
C2 0.0347(8) 0.0406(8) 0.0331(9) 0.0032(7) 0.0145(7) 0.0034(6)

loop_
_atom_type_symbol
_atom_type_description
_atom_type_scat_dispersion_real
_atom_type_scat_dispersion_imag
_atom_type_scat_source
C C 0.0033 0.0016 'International Tables Vol C Tables 4.2.6.8 and 6.1.1.4'
H H 0.0000 0.0000 'International Tables Vol C Tables 4.2.6.8 and 6.1.1.4'
N N 0.0061 0.0033 'International Tables Vol C Tables 4.2.6.8 and 6.1.1.4'
O O 0.0106 0.0060 'International Tables Vol C Tables 4.2.6.8 and 6.1.1.4'

loop_
_geom_angle_atom_site_label_1
_geom_angle_atom_site_label_2
_geom_angle_atom_site_label_3
_geom_angle
_geom_angle_site_symmetry_1
_geom_angle_site_symmetry_3
_geom_angle_publ_flag
H1A N1 H1B 109.5 . . ?
H1A N1 H1C 109.5 . . ?
H1B N1 H1C 109.5 . . ?
C2 N1 H1A 109.5 . . ?
C2 N1 H1B 109.5 . . ?
C2 N1 H1C 109.5 . . ?
O2 C1 O1 125.86(15) . . ?
O2 C1 C2 117.44(14) . . ?
O1 C1 C2 116.69(15) . . ?
N1 C2 C1 111.78(13) . . ?
N1 C2 H2A 109.3 . . ?
N1 C2 H2B 109.3 . . ?
C1 C2 H2A 109.3 . . ?
C1 C2 H2B 109.3 . . ?
H2A C2 H2B 107.9 . . ?

loop_
_geom_bond_atom_site_label_1
_geom_bond_atom_site_label_2
_geom_bond_distance
_geom_bond_site_symmetry_2
_geom_bond_publ_flag
O2 C1 1.247(2) . ?
O1 C1 1.251(2) . ?
N1 H1A 0.8900 . ?
N1 H1B 0.8900 . ?
N1 H1C 0.8900 . ?
N1 C2 1.475(2) . ?
C1 C2 1.526(2) . ?
C2 H2A 0.9700 . ?
C2 H2B 0.9700 . ?

loop_
_geom_torsion_atom_site_label_1
_geom_torsion_atom_site_label_2
_geom_torsion_atom_site_label_3
_geom_torsion_atom_site_label_4
_geom_torsion
_geom_torsion_site_symmetry_1
_geom_torsion_site_symmetry_2
_geom_torsion_site_symmetry_3
_geom_torsion_site_symmetry_4
_geom_torsion_publ_flag
O2 C1 C2 N1 18.7(2) . . . . ?
O1 C1 C2 N1 -161.85(14) . . . . ?
